data_4322989
loop_
_publ_author_name
'Scott Chadwick'
'Ulrich Englich'
'Bruce Noll'
'Karin Ruhlandt-Senge'

_publ_section_title
;
 Syntheses and Structure Determinations of Calcium Thiolates
;
_journal_name_full 'Inorganic Chemistry'
_journal_page_first 4718
_journal_page_last 4725
_journal_paper_doi 10.1021/ic980086l
_journal_volume 37
_journal_year 1998
_chemical_formula_sum 'C11 H9 F5 N2 S'
_chemical_formula_weight 296.26
_space_group_IT_number 14
_symmetry_cell_setting monoclinic
_symmetry_space_group_name_Hall '-P 2yn'
_symmetry_space_group_name_H-M 'P 1 21/n 1'
_atom_sites_solution_hydrogens geom
_atom_sites_solution_primary direct
_atom_sites_solution_secondary difmap
_audit_creation_method SHELXL
_cell_angle_alpha 90.00
_cell_angle_beta 94.261(2)
_cell_angle_gamma 90.00
_cell_formula_units_Z 4
_cell_length_a 6.1230(4)
_cell_length_b 28.543(2)
_cell_length_c 7.2894(5)
_cell_measurement_reflns_used 2608
_cell_measurement_temperature 150(1)
_cell_volume 1270.44(15)
_computing_cell_refinement 'Siemens SAINT'
_computing_data_collection 'Siemens SMART'
_computing_data_reduction 'Siemens SAINT'
_computing_molecular_graphics SHELXTL-Plus
_computing_publication_material SHELXTL-Plus
_computing_structure_refinement 'SHELXL-93 (Sheldrick, 1993)'
_computing_structure_solution 'SHELXS-86 (Sheldrick, 1990)'
_diffrn_ambient_temperature 150(1)
_diffrn_measurement_device 'Siemens SMART CCD'
_diffrn_measurement_method \w
_diffrn_radiation_monochromator graphite
_diffrn_radiation_source 'sealed tube'
_diffrn_radiation_type MoK\a
_diffrn_radiation_wavelength 0.71073
_diffrn_reflns_av_R_equivalents 0.0504
_diffrn_reflns_av_sigmaI/netI 0.0797
_diffrn_reflns_limit_h_max 8
_diffrn_reflns_limit_h_min -8
_diffrn_reflns_limit_k_max 19
_diffrn_reflns_limit_k_min -37
_diffrn_reflns_limit_l_max 9
_diffrn_reflns_limit_l_min -9
_diffrn_reflns_number 7814
_diffrn_reflns_theta_max 28.36
_diffrn_reflns_theta_min 1.43
_diffrn_standards_decay_% No
_exptl_absorpt_coefficient_mu 0.303
_exptl_absorpt_correction_T_max 0.978
_exptl_absorpt_correction_T_min 0.793
_exptl_absorpt_correction_type SADABS
_exptl_crystal_colour colorless
_exptl_crystal_density_diffrn 1.549
_exptl_crystal_description needle
_exptl_crystal_F_000 600
_exptl_crystal_size_max 0.40
_exptl_crystal_size_mid 0.05
_exptl_crystal_size_min 0.03
_refine_diff_density_max 0.266
_refine_diff_density_min -0.230
_refine_diff_density_rms 0.063
_refine_ls_extinction_method none
_refine_ls_goodness_of_fit_all 1.065
_refine_ls_goodness_of_fit_obs 1.183
_refine_ls_hydrogen_treatment riding
_refine_ls_matrix_type full
_refine_ls_number_parameters 188
_refine_ls_number_reflns 2981
_refine_ls_number_restraints 0
_refine_ls_restrained_S_all 1.129
_refine_ls_restrained_S_obs 1.183
_refine_ls_R_factor_all 0.1186
_refine_ls_R_factor_obs 0.0628
_refine_ls_shift/esd_max 0.000
_refine_ls_shift/esd_mean 0.000
_refine_ls_structure_factor_coef Fsqd
_refine_ls_weighting_details 'w=1/[\s^2^(Fo^2^)+(0.0366P)^2^+0.3566P] where P=(Fo^2^+2Fc^2^)/3'
_refine_ls_weighting_scheme calc
_refine_ls_wR_factor_all 0.1215
_refine_ls_wR_factor_obs 0.0986
_reflns_number_observed 1857
_reflns_number_total 2982
_reflns_observed_criterion >2sigma(I)
_cod_data_source_file ic980086l_5.cif
_cod_data_source_block Compound_5
_cod_depositor_comments
;
The following automatic conversions were performed:

'_refine_ls_weighting_scheme' value 'calc
w=1/[\s^2^(Fo^2^)+(0.0366P)^2^+0.3566P] where P=(Fo^2^+2Fc^2^)/3' was
changed to 'calc'. New tag '_refine_ls_weighting_details' was
created. The value of the new tag was set to
'w=1/[\s^2^(Fo^2^)+(0.0366P)^2^+0.3566P] where P=(Fo^2^+2Fc^2^)/3'.

Automatic conversion script
Id: cif_fix_values 3143 2015-03-26 13:38:13Z robertas 

2020-11-03
Z value and formula fixed to values more according to usual
chemical conventions.                 miguel
;
_cod_original_cell_volume 1270.45(14)
_cod_original_formula_sum 'C22 H18 F10 N4 S2'
_cod_original_formula_units_Z 2
_cod_original_formula_weight 592.52
_cod_database_code 4322989

loop_
_symmetry_equiv_pos_as_xyz
'x, y, z'
'-x+1/2, y+1/2, -z+1/2'
'-x, -y, -z'
'x-1/2, -y-1/2, z-1/2'

loop_
_atom_site_aniso_label
_atom_site_aniso_U_11
_atom_site_aniso_U_22
_atom_site_aniso_U_33
_atom_site_aniso_U_23
_atom_site_aniso_U_13
_atom_site_aniso_U_12
S1 0.0248(3) 0.0280(4) 0.0425(4) 0.0028(4) 0.0023(3) 0.0025(3)
F1 0.0201(8) 0.0451(11) 0.0400(9) -0.0021(8) -0.0047(7) -0.0003(8)
F2 0.0339(9) 0.0402(11) 0.0468(10) -0.0091(9) 0.0021(8) -0.0141(8)
F3 0.0518(11) 0.0256(10) 0.0529(11) -0.0012(9) 0.0032(9) 0.0014(9)
F4 0.0291(9) 0.0404(11) 0.0389(10) 0.0016(8) -0.0049(8) 0.0106(8)
F5 0.0239(8) 0.0346(10) 0.0403(9) -0.0042(8) -0.0055(7) -0.0045(7)
N1 0.0227(13) 0.0259(15) 0.044(2) 0.0042(13) -0.0011(12) 0.0004(12)
N2 0.0320(13) 0.0332(14) 0.0256(12) 0.0035(11) 0.0004(10) -0.0004(11)
C1 0.0229(14) 0.028(2) 0.0224(14) -0.0014(12) 0.0057(11) 0.0030(12)
C2 0.0167(12) 0.034(2) 0.0237(14) -0.0014(13) 0.0014(11) 0.0014(12)
C3 0.0254(14) 0.028(2) 0.0273(14) -0.0071(13) 0.0030(12) -0.0073(12)
C4 0.035(2) 0.022(2) 0.029(2) -0.0005(12) 0.0068(13) 0.0020(13)
C5 0.0238(14) 0.034(2) 0.0243(15) 0.0005(13) 0.0008(12) 0.0068(13)
C6 0.0198(13) 0.029(2) 0.0220(13) -0.0029(12) 0.0030(11) -0.0034(12)
C7 0.0275(15) 0.041(2) 0.0256(15) 0.0009(14) 0.0003(12) -0.0025(14)
C8 0.038(2) 0.041(2) 0.031(2) 0.0032(15) 0.0038(14) 0.009(2)
C9 0.055(2) 0.033(2) 0.035(2) -0.006(2) 0.008(2) -0.004(2)
C10 0.036(2) 0.048(2) 0.029(2) -0.0003(15) 0.0006(13) -0.013(2)
C11 0.032(2) 0.042(2) 0.027(2) 0.0043(14) 0.0023(13) 0.0023(15)

loop_
_atom_site_label
_atom_site_type_symbol
_atom_site_fract_x
_atom_site_fract_y
_atom_site_fract_z
_atom_site_U_iso_or_equiv
_atom_site_thermal_displace_type
_atom_site_occupancy
_atom_site_calc_flag
_atom_site_refinement_flags
_atom_site_disorder_group
S1 S -0.33648(11) 0.22171(3) 0.59204(11) 0.0318(2) Uani 1 d . .
F1 F -0.6554(2) 0.14315(6) 0.4989(2) 0.0354(4) Uani 1 d . .
F2 F -0.5976(3) 0.05129(6) 0.5597(2) 0.0404(5) Uani 1 d . .
F3 F -0.2163(3) 0.01864(6) 0.7295(2) 0.0435(5) Uani 1 d . .
F4 F 0.1075(2) 0.08002(6) 0.8398(2) 0.0365(4) Uani 1 d . .
F5 F 0.0521(2) 0.17226(6) 0.7868(2) 0.0333(4) Uani 1 d . .
N1 N 0.1609(4) 0.25964(10) 0.5397(4) 0.0310(6) Uani 1 d . .
N2 N 0.2041(4) 0.35530(9) 0.6480(3) 0.0303(6) Uani 1 d . .
C1 C -0.3039(4) 0.16199(10) 0.6370(3) 0.0241(6) Uani 1 d . .
C2 C -0.4631(4) 0.12874(10) 0.5854(3) 0.0248(6) Uani 1 d . .
C3 C -0.4365(4) 0.08170(10) 0.6149(4) 0.0270(6) Uani 1 d . .
C4 C -0.2444(5) 0.06503(10) 0.7004(4) 0.0286(7) Uani 1 d . .
C5 C -0.0815(4) 0.09624(10) 0.7556(4) 0.0273(6) Uani 1 d . .
C6 C -0.1127(4) 0.14304(10) 0.7259(3) 0.0234(6) Uani 1 d . .
C7 C 0.0429(5) 0.38546(11) 0.6014(4) 0.0315(7) Uani 1 d . .
H7A H -0.0914(5) 0.37343(11) 0.5472(4) 0.038 Uiso 1 calc R .
C8 C 0.0611(5) 0.43303(11) 0.6279(4) 0.0366(8) Uani 1 d . .
H8A H -0.0580(5) 0.45329(11) 0.5931(4) 0.044 Uiso 1 calc R .
C9 C 0.2568(5) 0.45078(12) 0.7063(4) 0.0405(8) Uani 1 d . .
H9A H 0.2751(5) 0.48350(12) 0.7259(4) 0.049 Uiso 1 calc R .
C10 C 0.4243(5) 0.42003(12) 0.7553(4) 0.0379(8) Uani 1 d . .
H10A H 0.5602(5) 0.43113(12) 0.8100(4) 0.045 Uiso 1 calc R .
C11 C 0.3917(5) 0.37331(11) 0.7241(4) 0.0335(7) Uani 1 d . .
H11A H 0.5085(5) 0.35239(11) 0.7581(4) 0.040 Uiso 1 calc R .
H12C H 0.2872(54) 0.2430(12) 0.5643(41) 0.048(10) Uiso 1 d . .
H12B H 0.0244(54) 0.2450(12) 0.5657(42) 0.054(10) Uiso 1 d . .
H12A H 0.1704(52) 0.2920(14) 0.5912(45) 0.058(11) Uiso 1 d . .
H12D H 0.1473(59) 0.2618(14) 0.4040(58) 0.078(13) Uiso 1 d . .

loop_
_atom_type_symbol
_atom_type_description
_atom_type_scat_dispersion_real
_atom_type_scat_dispersion_imag
_atom_type_scat_source
C C 0.0033 0.0016 'International Tables Vol C Tables 4.2.6.8 and 6.1.1.4'
H H 0.0000 0.0000 'International Tables Vol C Tables 4.2.6.8 and 6.1.1.4'
S S 0.1246 0.1234 'International Tables Vol C Tables 4.2.6.8 and 6.1.1.4'
F F 0.0171 0.0103 'International Tables Vol C Tables 4.2.6.8 and 6.1.1.4'
N N 0.0061 0.0033 'International Tables Vol C Tables 4.2.6.8 and 6.1.1.4'

loop_
_geom_angle_atom_site_label_1
_geom_angle_atom_site_label_2
_geom_angle_atom_site_label_3
_geom_angle
_geom_angle_site_symmetry_1
_geom_angle_site_symmetry_3
_geom_angle_publ_flag
H12C N1 H12B 117.9(28) . . ?
H12C N1 H12A 112.6(27) . . ?
H12B N1 H12A 110.8(26) . . ?
H12C N1 H12D 103.6(28) . . ?
H12B N1 H12D 102.3(28) . . ?
H12A N1 H12D 108.5(29) . . ?
C7 N2 C11 116.9(3) . . ?
C2 C1 C6 113.9(3) . . ?
C2 C1 S1 123.2(2) . . ?
C6 C1 S1 122.9(2) . . ?
F1 C2 C3 117.3(2) . . ?
F1 C2 C1 119.0(3) . . ?
C3 C2 C1 123.7(2) . . ?
F2 C3 C2 120.5(2) . . ?
F2 C3 C4 119.6(3) . . ?
C2 C3 C4 119.9(3) . . ?
F3 C4 C3 120.4(2) . . ?
F3 C4 C5 120.6(2) . . ?
C3 C4 C5 119.1(3) . . ?
F4 C5 C6 120.8(2) . . ?
F4 C5 C4 119.3(3) . . ?
C6 C5 C4 119.9(2) . . ?
F5 C6 C5 117.2(2) . . ?
F5 C6 C1 119.2(2) . . ?
C5 C6 C1 123.5(2) . . ?
N2 C7 C8 123.4(3) . . ?
N2 C7 H7A 118.3(2) . . ?
C8 C7 H7A 118.3(2) . . ?
C7 C8 C9 118.5(3) . . ?
C7 C8 H8A 120.7(2) . . ?
C9 C8 H8A 120.7(2) . . ?
C10 C9 C8 118.6(3) . . ?
C10 C9 H9A 120.7(2) . . ?
C8 C9 H9A 120.7(2) . . ?
C11 C10 C9 118.9(3) . . ?
C11 C10 H10A 120.6(2) . . ?
C9 C10 H10A 120.6(2) . . ?
N2 C11 C10 123.6(3) . . ?
N2 C11 H11A 118.2(2) . . ?
C10 C11 H11A 118.2(2) . . ?

loop_
_geom_bond_atom_site_label_1
_geom_bond_atom_site_label_2
_geom_bond_distance
_geom_bond_site_symmetry_2
_geom_bond_publ_flag
S1 C1 1.744(3) . ?
F1 C2 1.358(3) . ?
F2 C3 1.353(3) . ?
F3 C4 1.350(3) . ?
F4 C5 1.351(3) . ?
F5 C6 1.358(3) . ?
N1 H12C 0.91(3) . ?
N1 H12B 0.97(3) . ?
N1 H12A 1.00(4) . ?
N1 H12D 0.99(4) . ?
N2 C7 1.334(4) . ?
N2 C11 1.340(3) . ?
C1 C2 1.392(4) . ?
C1 C6 1.404(3) . ?
C2 C3 1.368(4) . ?
C3 C4 1.374(4) . ?
C4 C5 1.375(4) . ?
C5 C6 1.364(4) . ?
C7 C8 1.375(4) . ?
C7 H7A 0.95 . ?
C8 C9 1.385(4) . ?
C8 H8A 0.95 . ?
C9 C10 1.377(4) . ?
C9 H9A 0.95 . ?
C10 C11 1.365(4) . ?
C10 H10A 0.95 . ?
C11 H11A 0.95 . ?

loop_
_cod_changelog_entry_id
_cod_changelog_entry_author
_cod_changelog_entry_date
_cod_changelog_entry_text
1 'Vaitkus, Antanas' 2024-11-17T23:38:10+02:00
;
 Replaced the '&G' character sequence with the backslash character ('\')
 in the '_diffrn_measurement_method' data value.
;
